data_4113058
loop_
_publ_author_name
'Xiawei Zhang'
'Mira Kanzelberger'
'Thomas J. Emge'
'Alan S. Goldman'

_publ_section_title
;
 Selective Addition to Iridium of Aryl C-H Bonds Ortho to Coordinating
 Groups. Not Chelation-Assisted
;
_journal_name_full 'Journal of the American Chemical Society'
_journal_page_first 13192
_journal_page_last 13193
_journal_paper_doi 10.1021/ja046476q
_journal_volume 126
_journal_year 2004
_chemical_formula_sum 'C32 H51 Ir O P2'
_chemical_formula_weight 705.87
_space_group_IT_number 14
_symmetry_cell_setting monoclinic
_symmetry_space_group_name_Hall '-P 2ybc'
_symmetry_space_group_name_H-M 'P 1 21/c 1'
_atom_sites_solution_hydrogens geom
_atom_sites_solution_primary direct
_atom_sites_solution_secondary difmap
_audit_creation_method SHELXL-97
_cell_angle_alpha 90.00
_cell_angle_beta 100.886(1)
_cell_angle_gamma 90.00
_cell_formula_units_Z 4
_cell_length_a 19.4491(9)
_cell_length_b 10.4850(5)
_cell_length_c 15.5406(7)
_cell_measurement_reflns_used 8542
_cell_measurement_temperature 100(2)
_cell_measurement_theta_max 30.51
_cell_measurement_theta_min 2.36
_cell_volume 3112.1(3)
_computing_cell_refinement 'Bruker SMART'
_computing_data_collection 'Bruker SMART'
_computing_data_reduction 'Bruker SAINT'
_computing_molecular_graphics 'Bruker SHELXTL'
_computing_publication_material 'Bruker SHELXTL'
_computing_structure_refinement 'SHELXL-97 (Sheldrick, 1997)'
_computing_structure_solution 'SHELXS-97 (Sheldrick, 1990)'
_diffrn_ambient_temperature 100(2)
_diffrn_measured_fraction_theta_full 0.999
_diffrn_measured_fraction_theta_max 0.999
_diffrn_measurement_device_type 'CCD area detector'
_diffrn_measurement_method 'phi and omega scans'
_diffrn_radiation_monochromator graphite
_diffrn_radiation_source 'fine-focus sealed tube'
_diffrn_radiation_type MoK\a
_diffrn_radiation_wavelength 0.71073
_diffrn_reflns_av_R_equivalents 0.0240
_diffrn_reflns_av_sigmaI/netI 0.0219
_diffrn_reflns_limit_h_max 27
_diffrn_reflns_limit_h_min -27
_diffrn_reflns_limit_k_max 14
_diffrn_reflns_limit_k_min -14
_diffrn_reflns_limit_l_max 21
_diffrn_reflns_limit_l_min -22
_diffrn_reflns_number 37280
_diffrn_reflns_theta_full 30.52
_diffrn_reflns_theta_max 30.52
_diffrn_reflns_theta_min 2.13
_diffrn_standards_decay_% 0
_diffrn_standards_interval_count 0
_diffrn_standards_number 0
_exptl_absorpt_coefficient_mu 4.415
_exptl_absorpt_correction_T_max 0.7330
_exptl_absorpt_correction_T_min 0.2359
_exptl_absorpt_correction_type multi-scan
_exptl_absorpt_process_details 'Bruker SAINT'
_exptl_crystal_colour red
_exptl_crystal_density_diffrn 1.507
_exptl_crystal_description rod
_exptl_crystal_F_000 1432
_exptl_crystal_size_max 0.46
_exptl_crystal_size_mid 0.18
_exptl_crystal_size_min 0.08
_refine_diff_density_max 2.074
_refine_diff_density_min -0.658
_refine_diff_density_rms 0.094
_refine_ls_extinction_method none
_refine_ls_goodness_of_fit_ref 1.035
_refine_ls_hydrogen_treatment mixed
_refine_ls_matrix_type full
_refine_ls_number_parameters 341
_refine_ls_number_reflns 9490
_refine_ls_number_restraints 1
_refine_ls_restrained_S_all 1.035
_refine_ls_R_factor_all 0.0227
_refine_ls_R_factor_gt 0.0198
_refine_ls_shift/su_max 0.002
_refine_ls_shift/su_mean 0.000
_refine_ls_structure_factor_coef Fsqd
_refine_ls_weighting_details 'calc w=1/[\s^2^(Fo^2^)+(0.0250P)^2^+1.5000P] where P=(Fo^2^+2Fc^2^)/3'
_refine_ls_weighting_scheme calc
_refine_ls_wR_factor_gt 0.0471
_refine_ls_wR_factor_ref 0.0482
_reflns_number_gt 8681
_reflns_number_total 9490
_reflns_threshold_expression >2sigma(I)
_cod_data_source_file ja046476qsi20040614_114552.cif
_cod_data_source_block irhaoph
_cod_original_cell_volume 3112.1(2)
_cod_database_code 4113058

loop_
_symmetry_equiv_pos_as_xyz
'x, y, z'
'-x, y+1/2, -z+1/2'
'-x, -y, -z'
'x, -y-1/2, z-1/2'

loop_
_atom_site_label
_atom_site_type_symbol
_atom_site_fract_x
_atom_site_fract_y
_atom_site_fract_z
_atom_site_U_iso_or_equiv
_atom_site_adp_type
_atom_site_occupancy
_atom_site_symmetry_multiplicity
_atom_site_calc_flag
_atom_site_refinement_flags
Ir1 Ir 0.247656(3) 0.411669(6) 0.179221(4) 0.01333(2) Uani 1 1 d D
H1 H 0.2767(10) 0.5010(17) 0.1109(11) 0.016 Uiso 1 1 d D
P1 P 0.35131(2) 0.30097(5) 0.18141(3) 0.01705(9) Uani 1 1 d .
P2 P 0.17624(3) 0.58509(4) 0.18805(3) 0.01802(9) Uani 1 1 d .
C1 C 0.31056(9) 0.49986(18) 0.28058(11) 0.0176(3) Uani 1 1 d .
C2 C 0.36989(10) 0.43816(19) 0.33000(12) 0.0202(4) Uani 1 1 d .
C3 C 0.41091(10) 0.4973(2) 0.40232(12) 0.0237(4) Uani 1 1 d .
H3 H 0.4503 0.4538 0.4348 0.028 Uiso 1 1 calc R
C4 C 0.39469(12) 0.6192(2) 0.42731(13) 0.0278(4) Uani 1 1 d .
H4 H 0.4216 0.6580 0.4779 0.033 Uiso 1 1 calc R
C5 C 0.33867(11) 0.6837(2) 0.37753(13) 0.0256(4) Uani 1 1 d .
H5 H 0.3282 0.7681 0.3933 0.031 Uiso 1 1 calc R
C6 C 0.29753(10) 0.62597(19) 0.30442(12) 0.0202(4) Uani 1 1 d .
C7 C 0.38832(10) 0.3082(2) 0.29937(12) 0.0216(4) Uani 1 1 d .
H7A H 0.3680 0.2404 0.3312 0.026 Uiso 1 1 calc R
H7B H 0.4398 0.2968 0.3097 0.026 Uiso 1 1 calc R
C8 C 0.24007(10) 0.69957(18) 0.24611(13) 0.0213(4) Uani 1 1 d .
H8A H 0.2600 0.7512 0.2034 0.026 Uiso 1 1 calc R
H8B H 0.2169 0.7579 0.2819 0.026 Uiso 1 1 calc R
C9 C 0.41795(11) 0.3879(2) 0.12686(13) 0.0237(4) Uani 1 1 d .
C10 C 0.39840(13) 0.3690(3) 0.02696(14) 0.0343(5) Uani 1 1 d .
H10A H 0.4283 0.4231 -0.0020 0.052 Uiso 1 1 calc R
H10B H 0.3492 0.3924 0.0066 0.052 Uiso 1 1 calc R
H10C H 0.4053 0.2794 0.0127 0.052 Uiso 1 1 calc R
C11 C 0.49408(11) 0.3449(2) 0.16061(16) 0.0317(5) Uani 1 1 d .
H11A H 0.4987 0.2541 0.1479 0.047 Uiso 1 1 calc R
H11B H 0.5063 0.3588 0.2240 0.047 Uiso 1 1 calc R
H11C H 0.5257 0.3945 0.1314 0.047 Uiso 1 1 calc R
C12 C 0.41690(11) 0.5327(2) 0.14553(14) 0.0281(4) Uani 1 1 d .
H12A H 0.4270 0.5472 0.2090 0.042 Uiso 1 1 calc R
H12B H 0.3706 0.5673 0.1207 0.042 Uiso 1 1 calc R
H12C H 0.4524 0.5754 0.1187 0.042 Uiso 1 1 calc R
C13 C 0.35022(10) 0.12501(19) 0.15106(13) 0.0212(4) Uani 1 1 d .
C14 C 0.32424(12) 0.0462(2) 0.22236(14) 0.0277(4) Uani 1 1 d .
H14A H 0.2809 0.0836 0.2344 0.042 Uiso 1 1 calc R
H14B H 0.3600 0.0466 0.2761 0.042 Uiso 1 1 calc R
H14C H 0.3154 -0.0418 0.2019 0.042 Uiso 1 1 calc R
C15 C 0.29854(11) 0.1062(2) 0.06417(14) 0.0257(4) Uani 1 1 d .
H15A H 0.3146 0.1547 0.0178 0.039 Uiso 1 1 calc R
H15B H 0.2521 0.1364 0.0705 0.039 Uiso 1 1 calc R
H15C H 0.2960 0.0155 0.0488 0.039 Uiso 1 1 calc R
C16 C 0.42134(11) 0.0684(2) 0.14197(14) 0.0276(4) Uani 1 1 d .
H16A H 0.4166 -0.0238 0.1326 0.041 Uiso 1 1 calc R
H16B H 0.4557 0.0852 0.1956 0.041 Uiso 1 1 calc R
H16C H 0.4372 0.1078 0.0919 0.041 Uiso 1 1 calc R
C17 C 0.10830(12) 0.57513(18) 0.26033(17) 0.0287(5) Uani 1 1 d .
C18 C 0.14884(13) 0.5466(2) 0.35277(15) 0.0335(5) Uani 1 1 d .
H18A H 0.1779 0.6204 0.3748 0.050 Uiso 1 1 calc R
H18B H 0.1789 0.4720 0.3510 0.050 Uiso 1 1 calc R
H18C H 0.1157 0.5293 0.3917 0.050 Uiso 1 1 calc R
C19 C 0.06513(13) 0.6972(2) 0.26496(19) 0.0378(6) Uani 1 1 d .
H19A H 0.0328 0.7097 0.2091 0.057 Uiso 1 1 calc R
H19B H 0.0967 0.7706 0.2766 0.057 Uiso 1 1 calc R
H19C H 0.0384 0.6891 0.3122 0.057 Uiso 1 1 calc R
C20 C 0.05744(12) 0.4636(2) 0.2321(2) 0.0422(7) Uani 1 1 d .
H20A H 0.0260 0.4543 0.2741 0.063 Uiso 1 1 calc R
H20B H 0.0841 0.3847 0.2304 0.063 Uiso 1 1 calc R
H20C H 0.0298 0.4810 0.1737 0.063 Uiso 1 1 calc R
C21 C 0.13750(13) 0.66864(19) 0.08195(14) 0.0306(5) Uani 1 1 d .
C22 C 0.18979(16) 0.6652(2) 0.01997(15) 0.0421(6) Uani 1 1 d .
H22A H 0.1995 0.5764 0.0066 0.063 Uiso 1 1 calc R
H22B H 0.2334 0.7069 0.0479 0.063 Uiso 1 1 calc R
H22C H 0.1701 0.7101 -0.0344 0.063 Uiso 1 1 calc R
C23 C 0.12008(14) 0.8103(2) 0.09420(16) 0.0365(5) Uani 1 1 d .
H23A H 0.1036 0.8496 0.0368 0.055 Uiso 1 1 calc R
H23B H 0.1622 0.8548 0.1242 0.055 Uiso 1 1 calc R
H23C H 0.0834 0.8166 0.1294 0.055 Uiso 1 1 calc R
C24 C 0.07098(17) 0.5989(2) 0.0368(2) 0.0502(8) Uani 1 1 d .
H24A H 0.0556 0.6334 -0.0223 0.075 Uiso 1 1 calc R
H24B H 0.0339 0.6111 0.0709 0.075 Uiso 1 1 calc R
H24C H 0.0809 0.5076 0.0331 0.075 Uiso 1 1 calc R
O1 O 0.17017(7) 0.31754(12) 0.07970(8) 0.0158(2) Uani 1 1 d .
C25 C 0.15462(9) 0.19354(16) 0.19903(11) 0.0151(3) Uani 1 1 d .
C26 C 0.20612(9) 0.27253(16) 0.25063(11) 0.0147(3) Uani 1 1 d .
C27 C 0.22233(10) 0.24103(18) 0.34063(11) 0.0185(3) Uani 1 1 d .
H27 H 0.2565 0.2902 0.3782 0.022 Uiso 1 1 calc R
C28 C 0.19032(11) 0.14154(18) 0.37594(12) 0.0219(4) Uani 1 1 d .
H28 H 0.2027 0.1240 0.4369 0.026 Uiso 1 1 calc R
C29 C 0.13977(11) 0.06610(19) 0.32299(13) 0.0233(4) Uani 1 1 d .
H29 H 0.1180 -0.0023 0.3477 0.028 Uiso 1 1 calc R
C30 C 0.12198(11) 0.09240(17) 0.23456(13) 0.0199(4) Uani 1 1 d .
H30 H 0.0877 0.0421 0.1979 0.024 Uiso 1 1 calc R
C31 C 0.13730(9) 0.22835(17) 0.10694(11) 0.0155(3) Uani 1 1 d .
C32 C 0.08114(11) 0.16348(19) 0.04228(13) 0.0230(4) Uani 1 1 d .
H32A H 0.0791 0.2009 -0.0159 0.035 Uiso 1 1 calc R
H32B H 0.0359 0.1749 0.0603 0.035 Uiso 1 1 calc R
H32C H 0.0917 0.0723 0.0403 0.035 Uiso 1 1 calc R

loop_
_atom_site_aniso_label
_atom_site_aniso_U_11
_atom_site_aniso_U_22
_atom_site_aniso_U_33
_atom_site_aniso_U_23
_atom_site_aniso_U_13
_atom_site_aniso_U_12
Ir1 0.01299(4) 0.01438(4) 0.01286(3) 0.00004(2) 0.00306(2) -0.00095(2)
P1 0.0138(2) 0.0225(2) 0.0150(2) 0.00035(16) 0.00310(16) 0.00159(17)
P2 0.0177(2) 0.0132(2) 0.0226(2) -0.00257(16) 0.00253(18) -0.00043(16)
C1 0.0162(8) 0.0229(9) 0.0146(7) -0.0010(6) 0.0048(6) -0.0067(7)
C2 0.0168(8) 0.0279(9) 0.0162(8) 0.0004(7) 0.0043(7) -0.0048(7)
C3 0.0177(9) 0.0358(11) 0.0171(8) 0.0021(7) 0.0019(7) -0.0069(8)
C4 0.0262(10) 0.0381(11) 0.0184(9) -0.0043(8) 0.0029(8) -0.0162(9)
C5 0.0282(10) 0.0255(10) 0.0236(9) -0.0063(7) 0.0062(8) -0.0119(8)
C6 0.0191(9) 0.0232(9) 0.0194(8) -0.0023(7) 0.0062(7) -0.0070(7)
C7 0.0155(8) 0.0326(10) 0.0159(8) 0.0005(7) 0.0009(7) 0.0034(7)
C8 0.0235(9) 0.0161(8) 0.0250(9) -0.0046(7) 0.0065(7) -0.0056(7)
C9 0.0176(9) 0.0338(11) 0.0212(9) -0.0013(7) 0.0071(7) -0.0031(8)
C10 0.0327(12) 0.0517(14) 0.0211(10) -0.0004(9) 0.0115(9) -0.0112(11)
C11 0.0166(9) 0.0411(13) 0.0384(12) -0.0067(10) 0.0080(9) -0.0020(9)
C12 0.0213(10) 0.0339(11) 0.0309(10) 0.0032(9) 0.0092(8) -0.0060(8)
C13 0.0178(9) 0.0233(9) 0.0222(9) -0.0010(7) 0.0033(7) 0.0060(7)
C14 0.0297(11) 0.0216(9) 0.0334(11) 0.0037(8) 0.0103(9) 0.0059(8)
C15 0.0218(10) 0.0251(10) 0.0283(10) -0.0044(8) -0.0002(8) 0.0041(8)
C16 0.0214(10) 0.0342(11) 0.0263(10) -0.0029(8) 0.0023(8) 0.0108(8)
C17 0.0238(10) 0.0154(9) 0.0509(14) -0.0076(8) 0.0167(10) -0.0017(7)
C18 0.0434(13) 0.0254(10) 0.0397(12) -0.0029(9) 0.0287(11) -0.0007(10)
C19 0.0286(11) 0.0212(10) 0.0685(17) -0.0108(10) 0.0218(12) 0.0024(9)
C20 0.0219(11) 0.0207(11) 0.089(2) -0.0128(12) 0.0230(12) -0.0034(8)
C21 0.0408(13) 0.0162(9) 0.0292(10) -0.0034(7) -0.0077(9) 0.0077(8)
C22 0.076(2) 0.0263(11) 0.0223(10) 0.0050(8) 0.0052(11) 0.0193(12)
C23 0.0508(15) 0.0165(9) 0.0377(12) -0.0024(8) -0.0029(11) 0.0083(9)
C24 0.0552(18) 0.0225(11) 0.0573(17) -0.0091(10) -0.0292(14) 0.0128(11)
O1 0.0163(6) 0.0167(6) 0.0145(5) -0.0011(4) 0.0028(5) 0.0008(5)
C25 0.0160(8) 0.0140(7) 0.0160(7) -0.0019(6) 0.0043(6) 0.0015(6)
C26 0.0144(7) 0.0151(7) 0.0152(7) -0.0006(6) 0.0049(6) 0.0010(6)
C27 0.0205(9) 0.0203(9) 0.0153(8) -0.0022(6) 0.0044(7) -0.0014(7)
C28 0.0291(10) 0.0211(9) 0.0170(8) 0.0012(7) 0.0083(7) 0.0012(8)
C29 0.0285(10) 0.0198(9) 0.0244(9) 0.0021(7) 0.0117(8) -0.0034(7)
C30 0.0207(9) 0.0168(8) 0.0230(9) -0.0032(6) 0.0064(7) -0.0023(7)
C31 0.0145(8) 0.0144(7) 0.0178(8) -0.0030(6) 0.0032(6) 0.0032(6)
C32 0.0235(9) 0.0209(9) 0.0220(9) -0.0029(7) -0.0025(7) -0.0018(7)

loop_
_atom_type_symbol
_atom_type_description
_atom_type_scat_dispersion_real
_atom_type_scat_dispersion_imag
_atom_type_scat_source
C C 0.0033 0.0016 'International Tables Vol C Tables 4.2.6.8 and 6.1.1.4'
H H 0.0000 0.0000 'International Tables Vol C Tables 4.2.6.8 and 6.1.1.4'
O O 0.0106 0.0060 'International Tables Vol C Tables 4.2.6.8 and 6.1.1.4'
P P 0.1023 0.0942 'International Tables Vol C Tables 4.2.6.8 and 6.1.1.4'
Ir Ir -1.4442 7.9887 'International Tables Vol C Tables 4.2.6.8 and 6.1.1.4'

loop_
_geom_angle_atom_site_label_1
_geom_angle_atom_site_label_2
_geom_angle_atom_site_label_3
_geom_angle
C1 Ir1 C26 98.24(7)
C1 Ir1 O1 173.09(6)
C26 Ir1 O1 77.03(6)
C1 Ir1 P2 82.88(6)
C26 Ir1 P2 102.79(5)
O1 Ir1 P2 93.19(3)
C1 Ir1 P1 79.72(6)
C26 Ir1 P1 93.73(5)
O1 Ir1 P1 105.43(3)
P2 Ir1 P1 157.520(17)
C7 P1 C13 105.69(9)
C7 P1 C9 104.60(9)
C13 P1 C9 109.24(9)
C7 P1 Ir1 99.75(6)
C13 P1 Ir1 120.81(6)
C9 P1 Ir1 114.54(7)
C8 P2 C17 103.15(9)
C8 P2 C21 104.26(9)
C17 P2 C21 109.57(11)
C8 P2 Ir1 100.69(7)
C17 P2 Ir1 119.18(7)
C21 P2 Ir1 117.25(7)
C6 C1 C2 117.05(17)
C6 C1 Ir1 121.37(14)
C2 C1 Ir1 121.58(14)
C3 C2 C1 121.16(19)
C3 C2 C7 121.46(18)
C1 C2 C7 117.35(16)
C4 C3 C2 120.58(19)
C5 C4 C3 119.24(18)
C4 C5 C6 120.7(2)
C5 C6 C1 121.10(19)
C5 C6 C8 120.74(18)
C1 C6 C8 118.10(16)
C2 C7 P1 106.24(13)
C6 C8 P2 108.40(13)
C10 C9 C11 110.10(18)
C10 C9 C12 107.82(18)
C11 C9 C12 105.61(17)
C10 C9 P1 109.10(14)
C11 C9 P1 113.47(15)
C12 C9 P1 110.56(13)
C15 C13 C16 108.71(16)
C15 C13 C14 108.30(17)
C16 C13 C14 106.38(17)
C15 C13 P1 108.48(13)
C16 C13 P1 115.41(15)
C14 C13 P1 109.35(13)
C18 C17 C19 107.9(2)
C18 C17 C20 108.0(2)
C19 C17 C20 108.53(19)
C18 C17 P2 105.90(15)
C19 C17 P2 115.46(16)
C20 C17 P2 110.81(16)
C22 C21 C24 107.7(2)
C22 C21 C23 106.8(2)
C24 C21 C23 109.22(19)
C22 C21 P2 109.59(15)
C24 C21 P2 109.86(17)
C23 C21 P2 113.49(15)
C31 O1 Ir1 115.29(11)
C30 C25 C26 122.74(16)
C30 C25 C31 122.67(16)
C26 C25 C31 114.57(15)
C27 C26 C25 115.02(15)
C27 C26 Ir1 130.79(13)
C25 C26 Ir1 114.14(12)
C28 C27 C26 122.46(17)
C27 C28 C29 120.81(17)
C30 C29 C28 119.21(18)
C29 C30 C25 119.76(18)
O1 C31 C25 118.87(16)
O1 C31 C32 117.79(16)
C25 C31 C32 123.34(16)

loop_
_geom_bond_atom_site_label_1
_geom_bond_atom_site_label_2
_geom_bond_distance
Ir1 C1 2.0261(17)
Ir1 C26 2.0859(17)
Ir1 O1 2.1811(12)
Ir1 P2 2.3079(5)
Ir1 P1 2.3209(5)
P1 C7 1.8401(18)
P1 C13 1.903(2)
P1 C9 1.909(2)
P2 C8 1.8366(19)
P2 C17 1.892(2)
P2 C21 1.893(2)
C1 C6 1.409(3)
C1 C2 1.416(3)
C2 C3 1.395(3)
C2 C7 1.509(3)
C3 C4 1.390(3)
C4 C5 1.387(3)
C5 C6 1.398(3)
C6 C8 1.511(3)
C9 C10 1.540(3)
C9 C11 1.542(3)
C9 C12 1.547(3)
C13 C15 1.536(3)
C13 C16 1.536(3)
C13 C14 1.542(3)
C17 C18 1.532(4)
C17 C19 1.540(3)
C17 C20 1.541(3)
C21 C22 1.528(4)
C21 C24 1.535(3)
C21 C23 1.544(3)
O1 C31 1.251(2)
C25 C30 1.402(2)
C25 C26 1.424(2)
C25 C31 1.454(2)
C26 C27 1.414(2)
C27 C28 1.381(3)
C28 C29 1.401(3)
C29 C30 1.380(3)
C31 C32 1.500(3)

loop_
_geom_torsion_atom_site_label_1
_geom_torsion_atom_site_label_2
_geom_torsion_atom_site_label_3
_geom_torsion_atom_site_label_4
_geom_torsion
C1 Ir1 P1 C7 31.35(8)
C26 Ir1 P1 C7 -66.36(8)
O1 Ir1 P1 C7 -143.92(8)
P2 Ir1 P1 C7 71.21(8)
C1 Ir1 P1 C13 146.31(9)
C26 Ir1 P1 C13 48.61(9)
O1 Ir1 P1 C13 -28.96(8)
P2 Ir1 P1 C13 -173.83(8)
C1 Ir1 P1 C9 -79.74(9)
C26 Ir1 P1 C9 -177.44(8)
O1 Ir1 P1 C9 104.99(8)
P2 Ir1 P1 C9 -39.88(9)
C1 Ir1 P2 C8 21.03(8)
C26 Ir1 P2 C8 117.91(8)
O1 Ir1 P2 C8 -164.68(7)
P1 Ir1 P2 C8 -18.42(8)
C1 Ir1 P2 C17 -90.72(10)
C26 Ir1 P2 C17 6.15(10)
O1 Ir1 P2 C17 83.57(9)
P1 Ir1 P2 C17 -130.18(9)
C1 Ir1 P2 C21 133.31(10)
C26 Ir1 P2 C21 -129.81(10)
O1 Ir1 P2 C21 -52.40(9)
P1 Ir1 P2 C21 93.86(9)
C26 Ir1 C1 C6 -113.35(15)
O1 Ir1 C1 C6 -67.0(6)
P2 Ir1 C1 C6 -11.38(14)
P1 Ir1 C1 C6 154.32(15)
C26 Ir1 C1 C2 67.31(15)
O1 Ir1 C1 C2 113.7(5)
P2 Ir1 C1 C2 169.28(15)
P1 Ir1 C1 C2 -25.02(13)
C6 C1 C2 C3 3.8(3)
Ir1 C1 C2 C3 -176.82(14)
C6 C1 C2 C7 -174.08(16)
Ir1 C1 C2 C7 5.3(2)
C1 C2 C3 C4 -0.5(3)
C7 C2 C3 C4 177.33(18)
C2 C3 C4 C5 -2.4(3)
C3 C4 C5 C6 1.8(3)
C4 C5 C6 C1 1.7(3)
C4 C5 C6 C8 -175.23(18)
C2 C1 C6 C5 -4.4(3)
Ir1 C1 C6 C5 176.23(14)
C2 C1 C6 C8 172.58(16)
Ir1 C1 C6 C8 -6.8(2)
C3 C2 C7 P1 -153.30(15)
C1 C2 C7 P1 24.6(2)
C13 P1 C7 C2 -163.41(13)
C9 P1 C7 C2 81.32(14)
Ir1 P1 C7 C2 -37.38(13)
C5 C6 C8 P2 -157.06(15)
C1 C6 C8 P2 25.9(2)
C17 P2 C8 C6 93.99(14)
C21 P2 C8 C6 -151.54(14)
Ir1 P2 C8 C6 -29.62(13)
C7 P1 C9 C10 170.87(16)
C13 P1 C9 C10 58.10(18)
Ir1 P1 C9 C10 -80.99(16)
C7 P1 C9 C11 47.71(17)
C13 P1 C9 C11 -65.05(17)
Ir1 P1 C9 C11 155.86(13)
C7 P1 C9 C12 -70.72(16)
C13 P1 C9 C12 176.51(14)
Ir1 P1 C9 C12 37.43(16)
C7 P1 C13 C15 160.96(14)
C9 P1 C13 C15 -86.99(15)
Ir1 P1 C13 C15 49.10(15)
C7 P1 C13 C16 -76.82(16)
C9 P1 C13 C16 35.23(17)
Ir1 P1 C13 C16 171.32(12)
C7 P1 C13 C14 43.04(16)
C9 P1 C13 C14 155.09(14)
Ir1 P1 C13 C14 -68.83(15)
C8 P2 C17 C18 -52.05(15)
C21 P2 C17 C18 -162.63(13)
Ir1 P2 C17 C18 58.35(15)
C8 P2 C17 C19 67.2(2)
C21 P2 C17 C19 -43.3(2)
Ir1 P2 C17 C19 177.64(15)
C8 P2 C17 C20 -168.88(17)
C21 P2 C17 C20 80.54(19)
Ir1 P2 C17 C20 -58.5(2)
C8 P2 C21 C22 75.66(17)
C17 P2 C21 C22 -174.49(15)
Ir1 P2 C21 C22 -34.59(18)
C8 P2 C21 C24 -166.16(17)
C17 P2 C21 C24 -56.31(19)
Ir1 P2 C21 C24 83.59(19)
C8 P2 C21 C23 -43.6(2)
C17 P2 C21 C23 66.3(2)
Ir1 P2 C21 C23 -153.82(16)
C1 Ir1 O1 C31 -47.3(6)
C26 Ir1 O1 C31 0.04(12)
P2 Ir1 O1 C31 -102.37(12)
P1 Ir1 O1 C31 90.36(12)
C30 C25 C26 C27 0.3(3)
C31 C25 C26 C27 178.81(15)
C30 C25 C26 Ir1 178.20(14)
C31 C25 C26 Ir1 -3.33(19)
C1 Ir1 C26 C27 -5.87(18)
O1 Ir1 C26 C27 179.26(17)
P2 Ir1 C26 C27 -90.38(16)
P1 Ir1 C26 C27 74.27(16)
C1 Ir1 C26 C25 176.70(13)
O1 Ir1 C26 C25 1.82(12)
P2 Ir1 C26 C25 92.18(12)
P1 Ir1 C26 C25 -103.16(12)
C25 C26 C27 C28 -0.4(3)
Ir1 C26 C27 C28 -177.78(15)
C26 C27 C28 C29 0.3(3)
C27 C28 C29 C30 -0.1(3)
C28 C29 C30 C25 0.1(3)
C26 C25 C30 C29 -0.2(3)
C31 C25 C30 C29 -178.57(18)
Ir1 O1 C31 C25 -1.9(2)
Ir1 O1 C31 C32 177.46(12)
C30 C25 C31 O1 -177.99(17)
C26 C25 C31 O1 3.5(2)
C30 C25 C31 C32 2.7(3)
C26 C25 C31 C32 -175.81(16)
